data_7232651
loop_
_publ_author_name
'Itoh, Kennosuke'
'Odate, Fumiya'
'Karikomi, Takuma'
'Obe, Keishi'
'Miyamori, Tsutomu'
'Kamiya, Hideaki'
'Yoza, Kenji'
'Nagai, Kenichiro'
'Fujii, Hideaki'
'Suga, Hiroyuki'
'Tokunaga, Ken'

_publ_section_title
;
 Novel asymmetric photodimerization reaction of coumarin derivatives
 bearing a chiral 2-oxazolidinone auxiliary
;
_journal_issue 22
_journal_name_full 'RSC Advances'
_journal_page_first 12365
_journal_paper_doi 10.1039/C9RA00822E
_journal_volume 9
_journal_year 2019
_chemical_absolute_configuration 'CHOOSE rm ad rmad syn or unk'
_chemical_formula_moiety 'C32 H30 N2 O10'
_chemical_formula_sum 'C32 H30 N2 O10'
_chemical_formula_weight 602.60
_space_group_crystal_system orthorhombic
_space_group_IT_number 18
_space_group_name_Hall 'P 2 2ab'
_space_group_name_H-M_alt 'P 21 21 2'
_symmetry_space_group_name_Hall 'P 2 2ab'
_symmetry_space_group_name_H-M 'P 21 21 2'
_atom_sites_solution_hydrogens geom
_atom_sites_solution_primary direct
_atom_sites_solution_secondary difmap
_audit_block_doi 10.5517/ccdc.csd.cc218n11
_audit_update_record
;
2018-12-14 deposited with the CCDC.    2019-04-11 downloaded from the CCDC.
;
_cell_angle_alpha 90.0000
_cell_angle_beta 90.0000
_cell_angle_gamma 90.0000
_cell_formula_units_Z 4
_cell_length_a 20.0542(4)
_cell_length_b 11.4435(2)
_cell_length_c 12.2782(2)
_cell_measurement_reflns_used 21682
_cell_measurement_temperature 93
_cell_measurement_theta_max 68.21
_cell_measurement_theta_min 3.60
_cell_volume 2817.73(9)
_computing_cell_refinement 'RAPID AUTO'
_computing_data_collection 'RAPID AUTO (Rigaku, ????)'
_computing_data_reduction 'RAPID AUTO'
_computing_molecular_graphics 'CrystalStructure 4.1'
_computing_publication_material 'CrystalStructure 4.1 (Rigaku, 2014)'
_computing_structure_refinement 'SHELXL2013 (Sheldrick, 2008)'
_computing_structure_solution 'SIR2004 (Burla, et al., 2005)'
_diffrn_ambient_temperature 93
_diffrn_detector_area_resol_mean 10.000
_diffrn_measured_fraction_theta_full 1.000
_diffrn_measured_fraction_theta_max 1.000
_diffrn_measurement_device_type 'Rigaku R-AXIS RAPID'
_diffrn_measurement_method \w
_diffrn_radiation_type 'Cu K\a'
_diffrn_radiation_wavelength 1.54187
_diffrn_reflns_av_R_equivalents 0.0552
_diffrn_reflns_Laue_measured_fraction_full 1.000
_diffrn_reflns_Laue_measured_fraction_max 1.000
_diffrn_reflns_limit_h_max 24
_diffrn_reflns_limit_h_min -23
_diffrn_reflns_limit_k_max 13
_diffrn_reflns_limit_k_min -13
_diffrn_reflns_limit_l_max 14
_diffrn_reflns_limit_l_min -14
_diffrn_reflns_number 31475
_diffrn_reflns_point_group_measured_fraction_full 1.000
_diffrn_reflns_point_group_measured_fraction_max 0.999
_diffrn_reflns_theta_full 67.687
_diffrn_reflns_theta_max 68.236
_diffrn_reflns_theta_min 3.600
_diffrn_standards_number 0
_exptl_absorpt_coefficient_mu 0.894
_exptl_absorpt_correction_T_max 0.914
_exptl_absorpt_correction_T_min 0.801
_exptl_absorpt_correction_type multi-scan
_exptl_absorpt_process_details 'ABSCOR (Rigaku, 1995)'
_exptl_crystal_colour colorless
_exptl_crystal_density_diffrn 1.420
_exptl_crystal_density_method 'not measured'
_exptl_crystal_description block
_exptl_crystal_F_000 1264.00
_exptl_crystal_size_max 0.200
_exptl_crystal_size_mid 0.200
_exptl_crystal_size_min 0.100
_refine_diff_density_max 0.97
_refine_diff_density_min -0.46
_refine_ls_abs_structure_details
;
 Flack x determined using 1073 quotients [(I+)-(I-)]/[(I+)+(I-)]
 (Parsons and Flack (2004), Acta Cryst. A60, s61).
;
_refine_ls_abs_structure_Flack -0.12(8)
_refine_ls_extinction_coef 0.0064(14)
_refine_ls_extinction_method SHELXL
_refine_ls_goodness_of_fit_ref 1.197
_refine_ls_hydrogen_treatment constr
_refine_ls_number_parameters 398
_refine_ls_number_reflns 5177
_refine_ls_number_restraints 0
_refine_ls_R_factor_all 0.1202
_refine_ls_R_factor_gt 0.0891
_refine_ls_shift/su_max 0.000
_refine_ls_structure_factor_coef Fsqd
_refine_ls_weighting_details 'w = 1/[\s^2^(Fo^2^)+(0.1768P)^2^+0.0000P] where P=(Fo^2^+2Fc^2^)/3'
_refine_ls_weighting_scheme calc
_refine_ls_wR_factor_gt 0.2399
_refine_ls_wR_factor_ref 0.3018
_reflns_number_gt 3488
_reflns_number_total 5177
_reflns_threshold_expression F^2^>2.0\s(F^2^)
_cod_data_source_file c9ra00822e2.cif
_cod_data_source_block Ken20181211
_cod_original_cell_volume 2817.72(9)
_cod_database_code 7232651
_shelxl_res_file
;
TITL Ken20181211
CELL  1.54187 20.05423 11.44348 12.27817 90.00000 90.00000 90.00000
ZERR  4 0.00036 0.00021 0.00023 0.00000 0.00000 0.00000
LATT -1
SYMM .50+X, .50-Y,    -Z
SYMM .50-X, .50+Y,    -Z
SYMM    -X,    -Y,    +Z
SFAC C H O N
UNIT 128 120 40 8
L.S. 5
FMAP 2
PLAN -55
WPDB -2
HTAB
BOND $H
CONF
LIST 4
TEMP -180.0
ACTA
SIZE 0.200 0.200 0.100
WGHT    0.176800
EXTI    0.006403
FVAR       1.83343
O1    3    0.596498   -0.555213    0.576518    11.00000    0.04058    0.05094 =
         0.03742    0.00169   -0.00560   -0.00287
O2    3    0.669332    0.081377    0.104250    11.00000    0.03811    0.05409 =
         0.04708    0.01041   -0.00447   -0.00472
O3    3    0.676153   -0.461482    0.404814    11.00000    0.03750    0.04878 =
         0.04305   -0.00105    0.00125   -0.00119
O4    3    0.603889   -0.042235   -0.076442    11.00000    0.04403    0.04397 =
         0.04054    0.00072    0.00118    0.00499
O5    3    0.610256   -0.708104    0.468856    11.00000    0.04134    0.04845 =
         0.05768    0.00646   -0.00034    0.00358
O6    3    0.747992   -0.537560    0.283020    11.00000    0.03393    0.05189 =
         0.04303   -0.00727    0.00476   -0.00192
O7    3    0.536735   -0.634176    0.213305    11.00000    0.04204    0.05190 =
         0.04378   -0.00999    0.00220   -0.00472
O8    3    0.538593   -0.129431    0.281865    11.00000    0.03805    0.05558 =
         0.04768    0.00754    0.00015   -0.00973
O9    3    0.722435    0.090103    0.265194    11.00000    0.04103    0.05701 =
         0.04863    0.00989   -0.00418   -0.01075
O35   3    0.630076   -0.178976    0.040817    11.00000    0.04356    0.04904 =
         0.05956    0.00198    0.00534    0.00642
N36   4    0.631741   -0.020864    0.256995    11.00000    0.03750    0.04385 =
         0.03795    0.00834   -0.01026   -0.00138
N37   4    0.638876   -0.570358    0.255690    11.00000    0.03331    0.06376 =
         0.03583   -0.01105    0.00208   -0.00539
C3    1    0.673577    0.052525    0.198033    11.00000    0.02935    0.04730 =
         0.04710    0.00345   -0.01139   -0.00716
C4    1    0.598310   -0.091339    0.024690    11.00000    0.03428    0.03977 =
         0.04407    0.00021    0.00019   -0.00305
C5    1    0.546989   -0.551521    0.392489    11.00000    0.03344    0.03953 =
         0.03088   -0.00085    0.00212    0.00823
C6    1    0.541757    0.134436   -0.021226    11.00000    0.04261    0.04817 =
         0.03559   -0.00174   -0.00456    0.00319
C7    1    0.579372    0.071252   -0.097324    11.00000    0.04372    0.03966 =
         0.04117    0.00304   -0.00131   -0.00096
C8    1    0.582436   -0.437515    0.590623    11.00000    0.03480    0.04898 =
         0.03926    0.00351   -0.00123    0.00017
C9    1    0.548915   -0.042688    0.103603    11.00000    0.03253    0.04382 =
         0.03435   -0.00177   -0.00530    0.00298
C10   1    0.572388   -0.587685    0.281484    11.00000    0.03735    0.04548 =
         0.04443   -0.00056    0.00617   -0.00425
C11   1    0.685813   -0.517536    0.322387    11.00000    0.03779    0.04806 =
         0.03738    0.00638    0.00120    0.00177
C12   1    0.587757   -0.609236    0.479711    11.00000    0.03699    0.04447 =
         0.04200    0.00181    0.00045   -0.00297
C13   1    0.524381    0.249250   -0.050599    11.00000    0.04135    0.03921 =
         0.05147    0.00574   -0.00852   -0.00095
AFIX  43
H13   2    0.499373    0.295290   -0.000831    11.00000   -1.20000
AFIX   0
C14   1    0.686142   -0.169926    0.375344    11.00000    0.03706    0.04222 =
         0.04280    0.00551   -0.00773   -0.00177
AFIX  13
H14   2    0.648306   -0.225825    0.365340    11.00000   -1.20000
AFIX   0
C15   1    0.598553    0.116697   -0.196742    11.00000    0.04836    0.05656 =
         0.03771    0.00593    0.00204   -0.00069
AFIX  43
H15   2    0.624371    0.071260   -0.245884    11.00000   -1.20000
AFIX   0
C16   1    0.524590    0.087543    0.087455    11.00000    0.03218    0.03711 =
         0.04426    0.00567   -0.00312    0.00214
AFIX  13
H16   2    0.539444    0.140065    0.147857    11.00000   -1.20000
AFIX   0
C17   1    0.551859   -0.369929    0.512457    11.00000    0.03652    0.04008 =
         0.04180   -0.00017    0.00178   -0.00105
C18   1    0.603005   -0.391947    0.689251    11.00000    0.04220    0.06678 =
         0.03388    0.00047    0.00059   -0.00287
AFIX  43
H18   2    0.623698   -0.441244    0.741532    11.00000   -1.20000
AFIX   0
C19   1    0.572320   -0.068125    0.220313    11.00000    0.03577    0.05610 =
         0.03810    0.00304   -0.00430   -0.00105
C20   1    0.579663    0.229175   -0.223717    11.00000    0.05847    0.07173 =
         0.04125    0.01476   -0.01420   -0.01471
AFIX  43
H20   2    0.591759    0.260707   -0.292510    11.00000   -1.20000
AFIX   0
C21   1    0.593382   -0.272611    0.712513    11.00000    0.04054    0.06952 =
         0.04413   -0.00951   -0.00585   -0.00497
AFIX  43
H21   2    0.608055   -0.239957    0.779491    11.00000   -1.20000
AFIX   0
C22   1    0.541841   -0.250890    0.537001    11.00000    0.03786    0.04600 =
         0.04022   -0.00697   -0.00264   -0.00458
AFIX  43
H22   2    0.520807   -0.201791    0.484922    11.00000   -1.20000
AFIX   0
C23   1    0.708551    0.053151    0.376496    11.00000    0.04106    0.04469 =
         0.04477    0.00403   -0.00885    0.00069
AFIX  23
H23A  2    0.689211    0.118210    0.419237    11.00000   -1.20000
H23B  2    0.749837    0.026225    0.412886    11.00000   -1.20000
AFIX   0
C24   1    0.670530   -0.617634    0.157340    11.00000    0.04503    0.05857 =
         0.04176   -0.01315    0.01058   -0.00450
AFIX  13
H24   2    0.653794   -0.698682    0.143916    11.00000   -1.20000
AFIX   0
C25   1    0.738109   -0.196097    0.288191    11.00000    0.03565    0.04770 =
         0.06110    0.00688    0.00855    0.00178
AFIX  33
H25A  2    0.754576   -0.276121    0.297382    11.00000   -1.20000
H25B  2    0.717855   -0.187899    0.215956    11.00000   -1.20000
H25C  2    0.775326   -0.141106    0.295171    11.00000   -1.20000
AFIX   0
C26   1    0.542572    0.297384   -0.149826    11.00000    0.04406    0.04814 =
         0.05010    0.01157   -0.00919   -0.00134
AFIX  43
H26   2    0.530223    0.375187   -0.167756    11.00000   -1.20000
AFIX   0
C27   1    0.658588   -0.047119    0.365658    11.00000    0.04366    0.04643 =
         0.03543    0.00639   -0.00808   -0.00065
AFIX  13
H27   2    0.622428   -0.036451    0.420851    11.00000   -1.20000
AFIX   0
C28   1    0.562002   -0.204453    0.635150    11.00000    0.04471    0.05929 =
         0.04841   -0.01324    0.00371   -0.00621
AFIX  43
H28   2    0.554175   -0.124113    0.649864    11.00000   -1.20000
AFIX   0
C29   1    0.742866   -0.622960    0.194813    11.00000    0.04344    0.05043 =
         0.04893   -0.01054    0.00535    0.00219
AFIX  23
H29A  2    0.754128   -0.702252    0.221299    11.00000   -1.20000
H29B  2    0.773395   -0.602472    0.134396    11.00000   -1.20000
AFIX   0
C30   1    0.714633   -0.188570    0.489444    11.00000    0.04087    0.05979 =
         0.05124    0.00880   -0.01070   -0.00120
AFIX  33
H30A  2    0.732395   -0.268099    0.495340    11.00000   -1.20000
H30B  2    0.750486   -0.132116    0.502590    11.00000   -1.20000
H30C  2    0.679290   -0.177452    0.543582    11.00000   -1.20000
AFIX   0
C31   1    0.691634   -0.604536   -0.040567    11.00000    0.05487    0.13652 =
         0.03894   -0.01990    0.00336    0.00918
AFIX  33
H31A  2    0.675354   -0.685110   -0.045467    11.00000   -1.20000
H31B  2    0.679774   -0.562172   -0.107174    11.00000   -1.20000
H31C  2    0.740218   -0.604945   -0.031990    11.00000   -1.20000
AFIX   0
C32   1    0.659962   -0.544701    0.056932    11.00000    0.05765    0.09641 =
         0.04534   -0.00192    0.00609    0.02172
AFIX  13
H32   2    0.610831   -0.541859    0.043262    11.00000   -1.20000
AFIX   0
C33   1    0.682187   -0.427957    0.066958    11.00000    0.14490    0.08431 =
         0.07877    0.00756    0.02673    0.01652
AFIX  33
H33A  2    0.673704   -0.386046   -0.001254    11.00000   -1.20000
H33B  2    0.658150   -0.389586    0.126543    11.00000   -1.20000
H33C  2    0.730113   -0.427309    0.082536    11.00000   -1.20000
AFIX   0
C38   1    0.531280   -0.419061    0.405828    11.00000    0.03979    0.03936 =
         0.03672   -0.00536    0.00293   -0.00412
AFIX  13
H38   2    0.548685   -0.371889    0.343440    11.00000   -1.20000
AFIX   0
HKLF 4
 
REM  Ken20181211
REM R1 =  0.0891 for    3488 Fo > 4sig(Fo)  and  0.1202 for all    5177 data
REM    398 parameters refined using      0 restraints
 
END  
     
WGHT      0.1769      0.0000 

REM Instructions for potential hydrogen bonds
EQIV $1 x, y+1, z
HTAB C23 O5_$1
EQIV $2 x, y-1, z
HTAB C24 O2_$2
HTAB C29 O9_$2
EQIV $3 -x+3/2, y-1/2, -z
HTAB C29 O4_$3

REM Highest difference peak  0.968,  deepest hole -0.460,  1-sigma level  0.103
Q1    1   0.5984 -0.4548  0.0373  11.00000  0.05    0.97
Q2    1   0.5328 -0.4756  0.3164  11.00000  0.05    0.48
Q3    1   0.5375  0.0271  0.1793  11.00000  0.05    0.39
Q4    1   0.5000  0.0000  0.2589  10.50000  0.05    0.39
Q5    1   0.6780 -0.1131  0.2775  11.00000  0.05    0.39
Q6    1   0.5359 -0.0737  0.1808  11.00000  0.05    0.39
Q7    1   0.6472 -0.0672  0.1258  11.00000  0.05    0.39
Q8    1   0.6002 -0.4560  0.3939  11.00000  0.05    0.38
Q9    1   0.6148 -0.0232  0.0849  11.00000  0.05    0.38
Q10   1   0.6284 -0.4591  0.4448  11.00000  0.05    0.38
Q11   1   0.5028 -0.5778  0.2852  11.00000  0.05    0.37
Q12   1   0.5444 -0.5068  0.4917  11.00000  0.05    0.35
Q13   1   0.4972 -0.0434  0.1228  11.00000  0.05    0.34
Q14   1   0.6234 -0.6360  0.3727  11.00000  0.05    0.34
Q15   1   0.6381 -0.5483  0.3928  11.00000  0.05    0.34
Q16   1   0.6023 -0.2397  0.8084  11.00000  0.05    0.33
Q17   1   0.6725 -0.6250  0.3434  11.00000  0.05    0.33
Q18   1   0.6770 -0.1170  0.1839  11.00000  0.05    0.33
Q19   1   0.5447 -0.0369 -0.0526  11.00000  0.05    0.32
Q20   1   0.6457 -0.5429  0.4805  11.00000  0.05    0.32
Q21   1   0.6152  0.1251 -0.0151  11.00000  0.05    0.32
Q22   1   0.5242 -0.4518  0.5813  11.00000  0.05    0.32
Q23   1   0.5417  0.0254  0.0045  11.00000  0.05    0.32
Q24   1   0.5161 -0.0790  0.0377  11.00000  0.05    0.32
Q25   1   0.7010 -0.0211  0.2605  11.00000  0.05    0.32
Q26   1   0.6837 -0.0258  0.1002  11.00000  0.05    0.31
Q27   1   0.7032 -0.5274  0.1401  11.00000  0.05    0.31
Q28   1   0.6305 -0.4441  0.5135  11.00000  0.05    0.31
Q29   1   0.6203 -0.1634  0.7624  11.00000  0.05    0.31
Q30   1   0.7002 -0.3588  0.4534  11.00000  0.05    0.31
Q31   1   0.5141  0.0519 -0.0787  11.00000  0.05    0.30
Q32   1   0.6007 -0.4331  0.7819  11.00000  0.05    0.30
Q33   1   0.7220 -0.2650  0.5844  11.00000  0.05    0.30
Q34   1   0.5852 -0.6470  0.3789  11.00000  0.05    0.30
Q35   1   0.5097 -0.5224  0.2377  11.00000  0.05    0.30
Q36   1   0.6013 -0.6110  0.6688  11.00000  0.05    0.30
Q37   1   0.5896 -0.1021 -0.1664  11.00000  0.05    0.29
Q38   1   0.5831 -0.1333  0.1020  11.00000  0.05    0.29
Q39   1   0.5989  0.0812  0.0897  11.00000  0.05    0.29
Q40   1   0.7000 -0.6246  0.2783  11.00000  0.05    0.29
Q41   1   0.6819 -0.0079  0.2785  11.00000  0.05    0.28
Q42   1   0.6753 -0.1794  0.1204  11.00000  0.05    0.28
Q43   1   0.5240 -0.6806  0.3041  11.00000  0.05    0.28
Q44   1   0.7137  0.0361  0.0375  11.00000  0.05    0.27
Q45   1   0.6310 -0.6558  0.5680  11.00000  0.05    0.27
Q46   1   0.7079 -0.0441  0.2432  11.00000  0.05    0.27
Q47   1   0.7348  0.0696  0.1074  11.00000  0.05    0.27
Q48   1   0.5348 -0.1736  0.1810  11.00000  0.05    0.27
Q49   1   0.6094  0.0049  0.0074  11.00000  0.05    0.27
Q50   1   0.7114 -0.7466  0.1408  11.00000  0.05    0.27
Q51   1   0.5110 -0.5746  0.4624  11.00000  0.05    0.27
Q52   1   0.6009 -0.3418  0.7882  11.00000  0.05    0.27
Q53   1   0.6492 -0.5959  0.4613  11.00000  0.05    0.27
Q54   1   0.7123 -0.2734  0.2033  11.00000  0.05    0.27
Q55   1   0.6738 -0.4142  0.5043  11.00000  0.05    0.27
;

loop_
_symmetry_equiv_pos_site_id
_space_group_symop_operation_xyz
1 +X,+Y,+Z
2 1/2+X,1/2-Y,-Z
3 1/2-X,1/2+Y,-Z
4 -X,-Y,+Z

loop_
_atom_site_label
_atom_site_type_symbol
_atom_site_fract_x
_atom_site_fract_y
_atom_site_fract_z
_atom_site_U_iso_or_equiv
_atom_site_adp_type
_atom_site_occupancy
_atom_site_site_symmetry_multiplicity
_atom_site_calc_flag
_atom_site_refinement_flags
O1 O 0.5965(3) 0.4448(5) 0.5765(4) 0.0430(14) Uani 1 4 d .
O2 O 0.6693(3) 1.0814(5) 0.1043(5) 0.0464(15) Uani 1 4 d .
O3 O 0.6762(3) 0.5385(5) 0.4048(5) 0.0431(14) Uani 1 4 d .
O4 O 0.6039(3) 0.9578(5) -0.0764(4) 0.0428(14) Uani 1 4 d .
O5 O 0.6103(3) 0.2919(5) 0.4689(5) 0.0492(15) Uani 1 4 d .
O6 O 0.7480(3) 0.4624(5) 0.2830(4) 0.0429(14) Uani 1 4 d .
O7 O 0.5367(3) 0.3658(5) 0.2133(5) 0.0459(15) Uani 1 4 d .
O8 O 0.5386(3) 0.8706(5) 0.2819(5) 0.0471(15) Uani 1 4 d .
O9 O 0.7224(3) 1.0901(6) 0.2652(5) 0.0489(16) Uani 1 4 d .
O35 O 0.6301(3) 0.8210(5) 0.0408(5) 0.0507(16) Uani 1 4 d .
N36 N 0.6317(3) 0.9791(6) 0.2570(5) 0.0398(16) Uani 1 4 d .
N37 N 0.6389(3) 0.4296(7) 0.2557(5) 0.0443(18) Uani 1 4 d .
C3 C 0.6736(4) 1.0525(8) 0.1980(7) 0.0412(19) Uani 1 4 d .
C4 C 0.5983(4) 0.9087(7) 0.0247(7) 0.0394(18) Uani 1 4 d .
C5 C 0.5470(4) 0.4485(7) 0.3925(6) 0.0346(17) Uani 1 4 d .
C6 C 0.5418(4) 1.1344(8) -0.0212(7) 0.0421(19) Uani 1 4 d .
C7 C 0.5794(4) 1.0713(7) -0.0973(7) 0.0415(19) Uani 1 4 d .
C8 C 0.5824(4) 0.5625(8) 0.5906(7) 0.0410(19) Uani 1 4 d .
C9 C 0.5489(4) 0.9573(7) 0.1036(6) 0.0369(18) Uani 1 4 d .
C10 C 0.5724(4) 0.4123(8) 0.2815(7) 0.0424(19) Uani 1 4 d .
C11 C 0.6858(4) 0.4825(8) 0.3224(6) 0.0411(19) Uani 1 4 d .
C12 C 0.5878(4) 0.3908(8) 0.4797(7) 0.0412(19) Uani 1 4 d .
C13 C 0.5244(4) 1.2493(7) -0.0506(7) 0.044(2) Uani 1 4 d .
C14 C 0.6861(4) 0.8301(7) 0.3753(7) 0.0407(19) Uani 1 4 d .
C15 C 0.5986(5) 1.1167(8) -0.1967(7) 0.048(2) Uani 1 4 d .
C16 C 0.5246(4) 1.0875(7) 0.0875(7) 0.0378(18) Uani 1 4 d .
C17 C 0.5519(4) 0.6301(7) 0.5125(7) 0.0395(19) Uani 1 4 d .
C18 C 0.6030(4) 0.6080(8) 0.6893(7) 0.048(2) Uani 1 4 d .
C19 C 0.5723(4) 0.9319(8) 0.2203(7) 0.043(2) Uani 1 4 d .
C20 C 0.5797(5) 1.2292(9) -0.2237(8) 0.057(3) Uani 1 4 d .
C21 C 0.5934(5) 0.7274(9) 0.7125(8) 0.051(2) Uani 1 4 d .
C22 C 0.5418(4) 0.7491(7) 0.5370(7) 0.0414(19) Uani 1 4 d .
C23 C 0.7086(4) 1.0532(8) 0.3765(7) 0.044(2) Uani 1 4 d .
C24 C 0.6705(4) 0.3824(9) 0.1573(7) 0.048(2) Uani 1 4 d .
C25 C 0.7381(4) 0.8039(8) 0.2882(8) 0.048(2) Uani 1 4 d .
C26 C 0.5426(4) 1.2974(8) -0.1498(7) 0.047(2) Uani 1 4 d .
C27 C 0.6586(4) 0.9529(8) 0.3657(7) 0.0418(19) Uani 1 4 d .
C28 C 0.5620(4) 0.7955(9) 0.6351(7) 0.051(2) Uani 1 4 d .
C29 C 0.7429(4) 0.3770(9) 0.1948(7) 0.048(2) Uani 1 4 d .
C30 C 0.7146(5) 0.8114(9) 0.4894(7) 0.051(2) Uani 1 4 d .
C31 C 0.6916(5) 0.3955(13) -0.0406(8) 0.077(4) Uani 1 4 d .
C32 C 0.6600(5) 0.4553(12) 0.0569(8) 0.066(3) Uani 1 4 d .
C33 C 0.6822(8) 0.5720(13) 0.0670(11) 0.103(5) Uani 1 4 d .
C38 C 0.5313(4) 0.5809(7) 0.4058(6) 0.0386(18) Uani 1 4 d .
H13 H 0.49937 1.29529 -0.00083 0.0528 Uiso 1 4 calc R
H14 H 0.64831 0.77418 0.36534 0.0488 Uiso 1 4 calc R
H15 H 0.62437 1.07126 -0.24588 0.0570 Uiso 1 4 calc R
H16 H 0.53944 1.14007 0.14786 0.0454 Uiso 1 4 calc R
H18 H 0.6237 0.55876 0.74153 0.0571 Uiso 1 4 calc R
H20 H 0.59176 1.26071 -0.29251 0.0686 Uiso 1 4 calc R
H21 H 0.60806 0.76004 0.77949 0.0617 Uiso 1 4 calc R
H22 H 0.52081 0.79821 0.48492 0.0496 Uiso 1 4 calc R
H23A H 0.68921 1.11821 0.41924 0.0522 Uiso 1 4 calc R
H23B H 0.74984 1.02622 0.41289 0.0522 Uiso 1 4 calc R
H24 H 0.65379 0.30132 0.14392 0.0581 Uiso 1 4 calc R
H25A H 0.75458 0.72388 0.29738 0.0578 Uiso 1 4 calc R
H25B H 0.71785 0.8121 0.21596 0.0578 Uiso 1 4 calc R
H25C H 0.77533 0.85889 0.29517 0.0578 Uiso 1 4 calc R
H26 H 0.53022 1.37519 -0.16776 0.0569 Uiso 1 4 calc R
H27 H 0.62243 0.96355 0.42085 0.0502 Uiso 1 4 calc R
H28 H 0.55418 0.87589 0.64986 0.0610 Uiso 1 4 calc R
H29A H 0.75413 0.29775 0.2213 0.0571 Uiso 1 4 calc R
H29B H 0.7734 0.39753 0.1344 0.0571 Uiso 1 4 calc R
H30A H 0.7324 0.7319 0.49534 0.0608 Uiso 1 4 calc R
H30B H 0.75049 0.86788 0.50259 0.0608 Uiso 1 4 calc R
H30C H 0.67929 0.82255 0.54358 0.0608 Uiso 1 4 calc R
H31A H 0.67535 0.31489 -0.04547 0.0921 Uiso 1 4 calc R
H31B H 0.67977 0.43783 -0.10717 0.0921 Uiso 1 4 calc R
H31C H 0.74022 0.39506 -0.03199 0.0921 Uiso 1 4 calc R
H32 H 0.61083 0.45814 0.04326 0.0798 Uiso 1 4 calc R
H33A H 0.6737 0.61395 -0.00125 0.1232 Uiso 1 4 calc R
H33B H 0.65815 0.61041 0.12654 0.1232 Uiso 1 4 calc R
H33C H 0.73011 0.57269 0.08254 0.1232 Uiso 1 4 calc R
H38 H 0.54868 0.62811 0.34344 0.0463 Uiso 1 4 calc R

loop_
_atom_site_aniso_label
_atom_site_aniso_U_11
_atom_site_aniso_U_22
_atom_site_aniso_U_33
_atom_site_aniso_U_12
_atom_site_aniso_U_13
_atom_site_aniso_U_23
O1 0.041(3) 0.051(4) 0.037(3) -0.003(3) -0.006(3) 0.002(3)
O2 0.038(3) 0.054(3) 0.047(3) -0.005(3) -0.004(3) 0.010(3)
O3 0.037(3) 0.049(3) 0.043(3) -0.001(3) 0.001(3) -0.001(3)
O4 0.044(3) 0.044(3) 0.041(3) 0.005(3) 0.001(3) 0.001(3)
O5 0.041(3) 0.048(3) 0.058(4) 0.004(3) -0.000(3) 0.006(3)
O6 0.034(3) 0.052(3) 0.043(3) -0.002(3) 0.005(2) -0.007(3)
O7 0.042(3) 0.052(4) 0.044(3) -0.005(3) 0.002(3) -0.010(3)
O8 0.038(3) 0.056(4) 0.048(3) -0.010(3) 0.000(3) 0.008(3)
O9 0.041(3) 0.057(4) 0.049(3) -0.011(3) -0.004(3) 0.010(3)
O35 0.044(3) 0.049(4) 0.060(4) 0.006(3) 0.005(3) 0.002(3)
N36 0.037(4) 0.044(4) 0.038(4) -0.001(3) -0.010(3) 0.008(3)
N37 0.033(4) 0.064(5) 0.036(4) -0.005(3) 0.002(3) -0.011(4)
C3 0.029(4) 0.047(5) 0.047(5) -0.007(4) -0.011(4) 0.003(4)
C4 0.034(4) 0.040(4) 0.044(4) -0.003(4) 0.000(4) 0.000(4)
C5 0.033(4) 0.040(4) 0.031(4) 0.008(3) 0.002(3) -0.001(3)
C6 0.043(4) 0.048(5) 0.036(4) 0.003(4) -0.005(4) -0.002(4)
C7 0.044(5) 0.040(4) 0.041(4) -0.001(4) -0.001(4) 0.003(4)
C8 0.035(4) 0.049(5) 0.039(4) 0.000(4) -0.001(3) 0.004(4)
C9 0.033(4) 0.044(4) 0.034(4) 0.003(4) -0.005(3) -0.002(3)
C10 0.037(4) 0.045(5) 0.044(4) -0.004(4) 0.006(4) -0.001(4)
C11 0.038(4) 0.048(5) 0.037(4) 0.002(4) 0.001(4) 0.006(4)
C12 0.037(4) 0.044(5) 0.042(5) -0.003(4) 0.000(4) 0.002(4)
C13 0.041(5) 0.039(5) 0.051(5) -0.001(4) -0.009(4) 0.006(4)
C14 0.037(4) 0.042(5) 0.043(5) -0.002(4) -0.008(4) 0.006(4)
C15 0.048(5) 0.057(5) 0.038(4) -0.001(4) 0.002(4) 0.006(4)
C16 0.032(4) 0.037(4) 0.044(4) 0.002(3) -0.003(3) 0.006(4)
C17 0.037(4) 0.040(4) 0.042(4) -0.001(4) 0.002(4) -0.000(4)
C18 0.042(5) 0.067(6) 0.034(4) -0.003(4) 0.001(4) 0.000(4)
C19 0.036(4) 0.056(5) 0.038(4) -0.001(4) -0.004(4) 0.003(4)
C20 0.058(6) 0.072(7) 0.041(5) -0.015(5) -0.014(4) 0.015(5)
C21 0.041(5) 0.070(6) 0.044(5) -0.005(4) -0.006(4) -0.010(5)
C22 0.038(4) 0.046(5) 0.040(4) -0.005(4) -0.003(4) -0.007(4)
C23 0.041(5) 0.045(5) 0.045(5) 0.001(4) -0.009(4) 0.004(4)
C24 0.045(5) 0.059(6) 0.042(5) -0.004(4) 0.011(4) -0.013(4)
C25 0.036(4) 0.048(5) 0.061(6) 0.002(4) 0.009(4) 0.007(4)
C26 0.044(5) 0.048(5) 0.050(5) -0.001(4) -0.009(4) 0.012(4)
C27 0.044(5) 0.046(5) 0.035(4) -0.001(4) -0.008(4) 0.006(4)
C28 0.045(5) 0.059(6) 0.048(5) -0.006(4) 0.004(4) -0.013(5)
C29 0.043(5) 0.050(5) 0.049(5) 0.002(4) 0.005(4) -0.011(4)
C30 0.041(5) 0.060(6) 0.051(5) -0.001(4) -0.011(4) 0.009(5)
C31 0.055(6) 0.137(11) 0.039(5) 0.009(7) 0.003(5) -0.020(6)
C32 0.058(6) 0.096(9) 0.045(5) 0.022(6) 0.006(5) -0.002(6)
C33 0.145(14) 0.084(10) 0.079(9) 0.017(10) 0.027(9) 0.008(8)
C38 0.040(4) 0.039(4) 0.037(4) -0.004(4) 0.003(3) -0.005(4)

loop_
_atom_type_symbol
_atom_type_description
_atom_type_scat_dispersion_real
_atom_type_scat_dispersion_imag
_atom_type_scat_source
C C 0.0181 0.0091
;
International Tables for Crystallography
(Vol. C, Tables 4.2.6.8 and 6.1.1.4)
;
H H 0.0000 0.0000
;
International Tables for Crystallography
(Vol. C, Table 6.1.1.4)
;
O O 0.0492 0.0322
;
International Tables for Crystallography
(Vol. C, Tables 4.2.6.8 and 6.1.1.4)
;
N N 0.0311 0.0180
;
International Tables for Crystallography
(Vol. C, Tables 4.2.6.8 and 6.1.1.4)
;

loop_
_geom_angle_atom_site_label_1
_geom_angle_atom_site_label_2
_geom_angle_atom_site_label_3
_geom_angle
_geom_angle_publ_flag
_geom_angle_site_symmetry_1
_geom_angle_site_symmetry_3
C8 O1 C12 121.9(6) yes . .
C4 O4 C7 120.9(6) yes . .
C11 O6 C29 108.2(6) yes . .
C3 O9 C23 110.0(6) yes . .
C3 N36 C19 125.9(7) yes . .
C3 N36 C27 112.0(6) yes . .
C19 N36 C27 122.1(7) yes . .
C10 N37 C11 125.5(7) yes . .
C10 N37 C24 123.5(7) yes . .
C11 N37 C24 110.7(7) yes . .
O2 C3 O9 123.3(7) yes . .
O2 C3 N36 128.5(7) yes . .
O9 C3 N36 108.2(7) yes . .
O4 C4 O35 116.6(7) yes . .
O4 C4 C9 119.4(7) yes . .
O35 C4 C9 123.7(7) yes . .
C10 C5 C12 109.8(6) yes . .
C10 C5 C38 115.4(6) yes . .
C10 C5 C38 111.2(6) yes . 4_665
C12 C5 C38 117.6(6) yes . .
C12 C5 C38 111.5(6) yes . 4_665
C38 C5 C38 89.7(6) yes . 4_665
C7 C6 C13 116.4(8) yes . .
C7 C6 C16 122.6(8) yes . .
C13 C6 C16 120.8(7) yes . .
O4 C7 C6 122.7(7) yes . .
O4 C7 C15 114.2(7) yes . .
C6 C7 C15 123.0(8) yes . .
O1 C8 C17 123.3(7) yes . .
O1 C8 C18 114.5(7) yes . .
C17 C8 C18 122.1(8) yes . .
C4 C9 C16 118.4(6) yes . .
C4 C9 C16 114.7(6) yes . 4_675
C4 C9 C19 109.4(6) yes . .
C16 C9 C16 90.1(6) yes . 4_675
C16 C9 C19 113.0(7) yes . .
C16 C9 C19 110.0(6) yes 4_675 .
O7 C10 N37 118.0(8) yes . .
O7 C10 C5 122.6(7) yes . .
N37 C10 C5 119.4(7) yes . .
O3 C11 O6 122.2(7) yes . .
O3 C11 N37 127.9(7) yes . .
O6 C11 N37 109.9(7) yes . .
O1 C12 O5 118.1(7) yes . .
O1 C12 C5 119.8(7) yes . .
O5 C12 C5 122.0(8) yes . .
C6 C13 C26 122.1(8) yes . .
C25 C14 C27 112.1(7) yes . .
C25 C14 C30 111.1(7) yes . .
C27 C14 C30 109.7(7) yes . .
C7 C15 C20 119.1(8) yes . .
C6 C16 C9 112.5(7) yes . .
C6 C16 C9 116.8(7) yes . 4_675
C9 C16 C9 88.0(6) yes . 4_675
C8 C17 C22 117.2(7) yes . .
C8 C17 C38 121.8(7) yes . .
C22 C17 C38 121.0(7) yes . .
C8 C18 C21 120.2(8) yes . .
O8 C19 N36 119.7(7) yes . .
O8 C19 C9 120.8(7) yes . .
N36 C19 C9 119.5(7) yes . .
C15 C20 C26 120.4(9) yes . .
C18 C21 C28 118.1(8) yes . .
C17 C22 C28 121.2(8) yes . .
O9 C23 C27 105.1(6) yes . .
N37 C24 C29 100.3(7) yes . .
N37 C24 C32 114.1(8) yes . .
C29 C24 C32 113.8(8) yes . .
C13 C26 C20 119.0(8) yes . .
N36 C27 C14 113.2(7) yes . .
N36 C27 C23 99.5(6) yes . .
C14 C27 C23 116.8(7) yes . .
C21 C28 C22 121.2(9) yes . .
O6 C29 C24 105.3(7) yes . .
C24 C32 C31 109.7(10) yes . .
C24 C32 C33 114.1(10) yes . .
C31 C32 C33 111.3(11) yes . .
C5 C38 C5 89.0(6) yes . 4_665
C5 C38 C17 113.9(6) yes . .
C5 C38 C17 116.1(6) yes 4_665 .
C6 C13 H13 118.948 no . .
C26 C13 H13 118.948 no . .
C25 C14 H14 107.884 no . .
C27 C14 H14 107.884 no . .
C30 C14 H14 107.880 no . .
C7 C15 H15 120.454 no . .
C20 C15 H15 120.461 no . .
C6 C16 H16 112.437 no . .
C9 C16 H16 112.449 no . .
C9 C16 H16 112.438 no 4_675 .
C8 C18 H18 119.907 no . .
C21 C18 H18 119.903 no . .
C15 C20 H20 119.791 no . .
C26 C20 H20 119.797 no . .
C18 C21 H21 120.957 no . .
C28 C21 H21 120.966 no . .
C17 C22 H22 119.407 no . .
C28 C22 H22 119.400 no . .
O9 C23 H23A 110.717 no . .
O9 C23 H23B 110.710 no . .
C27 C23 H23A 110.718 no . .
C27 C23 H23B 110.714 no . .
H23A C23 H23B 108.815 no . .
N37 C24 H24 109.405 no . .
C29 C24 H24 109.412 no . .
C32 C24 H24 109.410 no . .
C14 C25 H25A 109.475 no . .
C14 C25 H25B 109.461 no . .
C14 C25 H25C 109.475 no . .
H25A C25 H25B 109.476 no . .
H25A C25 H25C 109.464 no . .
H25B C25 H25C 109.476 no . .
C13 C26 H26 120.500 no . .
C20 C26 H26 120.499 no . .
N36 C27 H27 108.936 no . .
C14 C27 H27 108.943 no . .
C23 C27 H27 108.938 no . .
C21 C28 H28 119.415 no . .
C22 C28 H28 119.417 no . .
O6 C29 H29A 110.680 no . .
O6 C29 H29B 110.683 no . .
C24 C29 H29A 110.682 no . .
C24 C29 H29B 110.687 no . .
H29A C29 H29B 108.795 no . .
C14 C30 H30A 109.474 no . .
C14 C30 H30B 109.476 no . .
C14 C30 H30C 109.475 no . .
H30A C30 H30B 109.456 no . .
H30A C30 H30C 109.476 no . .
H30B C30 H30C 109.471 no . .
C32 C31 H31A 109.474 no . .
C32 C31 H31B 109.465 no . .
C32 C31 H31C 109.465 no . .
H31A C31 H31B 109.477 no . .
H31A C31 H31C 109.477 no . .
H31B C31 H31C 109.469 no . .
C24 C32 H32 107.129 no . .
C31 C32 H32 107.125 no . .
C33 C32 H32 107.134 no . .
C32 C33 H33A 109.465 no . .
C32 C33 H33B 109.469 no . .
C32 C33 H33C 109.478 no . .
H33A C33 H33B 109.462 no . .
H33A C33 H33C 109.482 no . .
H33B C33 H33C 109.472 no . .
C5 C38 H38 111.985 no . .
C5 C38 H38 111.981 no 4_665 .
C17 C38 H38 111.989 no . .

loop_
_geom_bond_atom_site_label_1
_geom_bond_atom_site_label_2
_geom_bond_distance
_geom_bond_publ_flag
_geom_bond_site_symmetry_2
O1 C8 1.387(10) yes .
O1 C12 1.351(10) yes .
O2 C3 1.201(10) yes .
O3 C11 1.214(10) yes .
O4 C4 1.368(10) yes .
O4 C7 1.412(10) yes .
O5 C12 1.225(10) yes .
O6 C11 1.357(10) yes .
O6 C29 1.462(11) yes .
O7 C10 1.223(10) yes .
O8 C19 1.233(10) yes .
O9 C3 1.351(10) yes .
O9 C23 1.457(10) yes .
O35 C4 1.205(10) yes .
N36 C3 1.390(11) yes .
N36 C19 1.384(11) yes .
N36 C27 1.470(10) yes .
N37 C10 1.385(11) yes .
N37 C11 1.386(11) yes .
N37 C24 1.468(11) yes .
C4 C9 1.493(11) yes .
C5 C10 1.513(11) yes .
C5 C12 1.501(11) yes .
C5 C38 1.557(11) yes .
C5 C38 1.614(11) yes 4_665
C6 C7 1.402(12) yes .
C6 C13 1.406(12) yes .
C6 C16 1.479(12) yes .
C7 C15 1.382(12) yes .
C8 C17 1.377(12) yes .
C8 C18 1.381(12) yes .
C9 C16 1.581(11) yes .
C9 C16 1.574(11) yes 4_675
C9 C19 1.536(11) yes .
C13 C26 1.386(12) yes .
C14 C25 1.523(12) yes .
C14 C27 1.515(12) yes .
C14 C30 1.528(12) yes .
C15 C20 1.382(14) yes .
C17 C22 1.410(11) yes .
C17 C38 1.483(11) yes .
C18 C21 1.408(14) yes .
C20 C26 1.409(14) yes .
C21 C28 1.381(13) yes .
C22 C28 1.378(12) yes .
C23 C27 1.529(12) yes .
C24 C29 1.523(12) yes .
C24 C32 1.504(14) yes .
C31 C32 1.518(15) yes .
C32 C33 1.41(2) yes .
C13 H13 0.950 no .
C14 H14 1.000 no .
C15 H15 0.950 no .
C16 H16 1.000 no .
C18 H18 0.950 no .
C20 H20 0.950 no .
C21 H21 0.950 no .
C22 H22 0.950 no .
C23 H23A 0.990 no .
C23 H23B 0.990 no .
C24 H24 1.000 no .
C25 H25A 0.980 no .
C25 H25B 0.980 no .
C25 H25C 0.980 no .
C26 H26 0.950 no .
C27 H27 1.000 no .
C28 H28 0.950 no .
C29 H29A 0.990 no .
C29 H29B 0.990 no .
C30 H30A 0.980 no .
C30 H30B 0.980 no .
C30 H30C 0.980 no .
C31 H31A 0.980 no .
C31 H31B 0.980 no .
C31 H31C 0.980 no .
C32 H32 1.000 no .
C33 H33A 0.980 no .
C33 H33B 0.980 no .
C33 H33C 0.980 no .
C38 H38 1.000 no .

loop_
_geom_contact_atom_site_label_1
_geom_contact_atom_site_label_2
_geom_contact_distance
_geom_contact_publ_flag
_geom_contact_site_symmetry_2
O1 O3 2.854(8) no .
O1 C8 3.594(10) no 4_665
O1 C17 3.194(10) no 4_665
O1 C22 3.585(10) no 4_665
O1 C38 2.921(10) no .
O1 C38 3.323(10) no 4_665
O2 O4 2.940(8) no .
O2 O35 3.179(9) no .
O2 C4 2.625(10) no .
O2 C6 3.048(10) no .
O2 C7 3.065(10) no .
O2 C9 2.801(10) no .
O2 C16 2.911(9) no .
O2 C19 2.957(10) no .
O2 C23 3.449(10) no .
O2 C27 3.537(10) no .
O3 O5 3.214(8) no .
O3 C5 2.792(9) no .
O3 C8 2.968(10) no .
O3 C10 2.951(10) no .
O3 C12 2.617(10) no .
O3 C17 3.010(10) no .
O3 C24 3.527(10) no .
O3 C29 3.443(10) no .
O3 C38 2.946(10) no .
O4 C6 3.179(10) no 4_675
O4 C13 3.511(10) no 4_675
O4 C16 2.964(10) no .
O4 C16 3.310(9) no 4_675
O5 O7 3.569(8) no .
O5 N37 3.109(9) no .
O5 C8 3.483(10) no .
O5 C10 2.787(11) no .
O5 C11 3.207(10) no .
O5 C17 3.414(10) no 4_665
O5 C22 3.198(10) no 4_665
O5 C38 3.282(10) no 4_665
O6 C10 3.568(10) no .
O6 C32 3.291(11) no .
O6 C33 3.217(15) no .
O7 O7 3.406(8) no 4_665
O7 C5 3.489(9) no 4_665
O7 C10 3.455(10) no 4_665
O7 C11 3.537(10) no .
O7 C12 3.439(10) no .
O7 C24 2.776(10) no .
O7 C32 3.293(12) no .
O7 C38 3.415(10) no .
O7 C38 2.796(10) no 4_665
O8 O8 3.342(8) no 4_675
O8 O35 3.528(9) no .
O8 C3 3.567(10) no .
O8 C4 3.405(10) no .
O8 C9 3.428(10) no 4_675
O8 C14 3.207(10) no .
O8 C16 3.456(10) no .
O8 C16 2.745(10) no 4_675
O8 C19 3.260(10) no 4_675
O8 C27 2.782(10) no .
O9 C14 3.349(10) no .
O9 C19 3.556(10) no .
O9 C25 3.302(11) no .
O35 N36 3.212(9) no .
O35 C3 3.392(11) no .
O35 C6 3.566(10) no 4_675
O35 C7 3.480(10) no .
O35 C13 3.391(10) no 4_675
O35 C16 3.323(10) no 4_675
O35 C19 2.794(11) no .
N36 C4 3.039(10) no .
N36 C16 3.239(10) no .
N36 C25 2.953(11) no .
N37 C12 2.969(11) no .
N37 C33 2.963(16) no .
N37 C38 3.324(11) no .
C3 C4 3.085(12) no .
C3 C9 2.963(11) no .
C3 C14 3.359(12) no .
C3 C16 3.306(11) no .
C3 C25 3.316(13) no .
C4 C6 2.877(12) no .
C4 C6 2.907(12) no 4_675
C4 C9 3.465(11) no 4_675
C4 C13 3.190(11) no 4_675
C5 C8 2.850(11) no .
C5 C8 3.560(11) no 4_665
C5 C10 3.182(11) no 4_665
C5 C11 2.940(11) no .
C5 C12 3.440(11) no 4_665
C5 C22 3.381(11) no 4_665
C6 C6 3.503(12) no 4_675
C6 C7 3.509(12) no 4_675
C6 C16 3.163(12) no 4_675
C6 C20 2.817(13) no .
C7 C7 3.577(12) no 4_675
C7 C9 2.856(11) no .
C7 C9 3.579(11) no 4_675
C7 C16 3.577(11) no 4_675
C7 C26 2.767(12) no .
C8 C28 2.753(13) no .
C9 C13 3.366(11) no 4_675
C9 C19 3.094(11) no 4_675
C10 C10 3.529(12) no 4_665
C10 C32 3.306(13) no .
C11 C12 2.949(12) no .
C11 C32 3.315(13) no .
C11 C33 3.300(16) no .
C11 C38 3.453(11) no .
C12 C17 2.860(12) no .
C12 C17 2.839(11) no 4_665
C12 C18 3.591(12) no .
C12 C22 3.132(12) no 4_665
C13 C15 2.781(12) no .
C14 C19 3.192(12) no .
C17 C21 2.823(12) no .
C17 C38 3.213(11) no 4_665
C18 C22 2.758(12) no .
C19 C19 3.293(12) no 4_675
C23 C25 3.108(13) no .
C23 C30 3.097(13) no .
C29 C31 3.075(13) no .
C29 C33 2.987(17) no .
O1 C20 3.495(11) no 1_546
O2 C24 3.506(12) no 1_565
O2 C31 3.593(13) no 3_655
O3 C14 3.362(10) no .
O3 C23 3.547(10) no 3_646
O3 C25 3.580(11) no .
O3 C30 3.381(12) no .
O4 C29 3.523(10) no 3_655
O5 C23 3.555(11) no 1_545
O5 C30 3.556(11) no 3_646
O6 C30 3.369(11) no 3_646
O7 O8 3.211(8) no 4_665
O7 C13 3.513(10) no 1_545
O7 C16 3.548(10) no 1_545
O8 O7 3.211(8) no 4_665
O8 C22 3.428(10) no .
O9 C18 3.551(10) no 3_656
O9 C29 3.420(12) no 1_565
O35 C33 3.052(16) no .
C13 O7 3.513(10) no 1_565
C14 O3 3.362(10) no .
C16 O7 3.548(10) no 1_565
C18 O9 3.551(10) no 3_646
C20 O1 3.495(11) no 1_564
C20 C21 3.592(14) no 4_674
C20 C28 3.340(13) no 4_674
C21 C20 3.592(14) no 4_676
C21 C26 3.220(13) no 4_676
C22 O8 3.428(10) no .
C22 C30 3.586(12) no .
C23 O3 3.547(10) no 3_656
C23 O5 3.555(11) no 1_565
C24 O2 3.506(12) no 1_545
C25 O3 3.580(11) no .
C25 C31 3.511(14) no 3_655
C26 C21 3.220(13) no 4_674
C26 C28 3.535(13) no 4_674
C26 C31 3.463(14) no 1_565
C28 C20 3.340(13) no 4_676
C28 C26 3.535(13) no 4_676
C28 C30 3.550(13) no .
C29 O4 3.523(10) no 3_645
C29 O9 3.420(12) no 1_545
C30 O3 3.381(12) no .
C30 O5 3.556(11) no 3_656
C30 O6 3.369(11) no 3_656
C30 C22 3.586(12) no .
C30 C28 3.550(13) no .
C31 O2 3.593(13) no 3_645
C31 C25 3.511(14) no 3_645
C31 C26 3.463(14) no 1_545
C33 O35 3.052(16) no .
O1 H18 2.4705 no .
O2 H16 2.7428 no .
O2 H25B 3.5105 no .
O3 H33B 3.5328 no .
O3 H38 2.8554 no .
O4 H15 2.4867 no .
O5 H22 2.8304 no 4_665
O6 H24 3.1441 no .
O6 H33B 3.1312 no .
O6 H33C 2.7892 no .
O7 H24 2.6041 no .
O7 H32 2.7719 no .
O7 H38 3.4088 no .
O7 H38 2.3435 no 4_665
O8 H14 2.6662 no .
O8 H16 3.4955 no .
O8 H16 2.2740 no 4_675
O8 H27 2.6212 no .
O9 H25B 3.2395 no .
O9 H25C 2.8742 no .
O9 H27 3.1261 no .
O35 H13 2.9618 no 4_675
O35 H25B 2.7808 no .
N36 H14 2.7169 no .
N36 H16 2.9348 no .
N36 H23A 2.7981 no .
N36 H23B 3.0925 no .
N36 H25B 2.6248 no .
N36 H25C 3.2257 no .
N37 H29A 2.7925 no .
N37 H29B 3.1033 no .
N37 H32 2.6881 no .
N37 H33B 2.6350 no .
N37 H33C 3.2476 no .
N37 H38 3.0970 no .
C3 H16 2.9359 no .
C3 H23A 2.8355 no .
C3 H23B 3.0641 no .
C3 H25B 2.8993 no .
C3 H25C 3.2398 no .
C3 H27 3.0941 no .
C4 H13 3.0631 no 4_675
C4 H16 3.2701 no .
C4 H16 3.1983 no 4_675
C4 H25B 3.5332 no .
C5 H22 3.3326 no 4_665
C6 H15 3.2978 no .
C6 H26 3.2986 no .
C7 H13 3.2482 no .
C7 H16 3.2131 no .
C7 H20 3.2413 no .
C8 H21 3.2791 no .
C8 H22 3.2386 no .
C8 H38 3.1989 no .
C9 H13 3.3072 no 4_675
C10 H24 2.6704 no .
C10 H32 3.0699 no .
C10 H33B 3.4228 no .
C10 H38 2.6273 no .
C10 H38 2.5861 no 4_665
C11 H24 3.0840 no .
C11 H29A 2.8081 no .
C11 H29B 3.0590 no .
C11 H33B 2.8695 no .
C11 H33C 3.2447 no .
C11 H38 3.2261 no .
C12 H22 3.0694 no 4_665
C12 H38 3.2849 no .
C12 H38 3.2145 no 4_665
C13 H16 2.7550 no .
C13 H20 3.2658 no .
C14 H23A 3.3417 no .
C14 H23B 2.6235 no .
C15 H26 3.2794 no .
C16 H13 2.6614 no .
C16 H16 2.9972 no 4_675
C17 H18 3.2637 no .
C17 H28 3.2805 no .
C18 H28 3.2537 no .
C19 H14 2.9580 no .
C19 H16 2.6272 no .
C19 H16 2.5480 no 4_675
C19 H25B 3.2248 no .
C19 H27 2.6840 no .
C20 H13 3.2641 no .
C21 H22 3.2532 no .
C22 H21 3.2625 no .
C22 H38 2.7539 no .
C23 H14 3.4161 no .
C23 H25B 3.3955 no .
C23 H25C 2.7807 no .
C23 H30B 2.7567 no .
C23 H30C 3.3936 no .
C24 H31A 2.6089 no .
C24 H31B 3.3143 no .
C24 H31C 2.7163 no .
C24 H33A 3.2892 no .
C24 H33B 2.6485 no .
C24 H33C 2.6485 no .
C25 H23B 2.9786 no .
C25 H27 3.3723 no .
C25 H30A 2.6760 no .
C25 H30B 2.7436 no .
C25 H30C 3.3570 no .
C26 H15 3.2829 no .
C27 H25A 3.3579 no .
C27 H25B 2.7177 no .
C27 H25C 2.7179 no .
C27 H30A 3.3348 no .
C27 H30B 2.6776 no .
C27 H30C 2.6775 no .
C28 H18 3.2526 no .
C29 H31A 3.3231 no .
C29 H31C 2.7928 no .
C29 H32 3.3668 no .
C29 H33B 3.2743 no .
C29 H33C 2.6417 no .
C30 H23B 2.7246 no .
C30 H25A 2.6845 no .
C30 H25B 3.3585 no .
C30 H25C 2.7325 no .
C30 H27 2.6755 no .
C31 H24 2.6206 no .
C31 H29B 2.7028 no .
C31 H33A 2.5717 no .
C31 H33B 3.2728 no .
C31 H33C 2.6445 no .
C32 H29A 3.3000 no .
C32 H29B 2.5529 no .
C33 H24 3.2886 no .
C33 H29B 2.8319 no .
C33 H31A 3.2533 no .
C33 H31B 2.6329 no .
C33 H31C 2.6329 no .
C38 H22 2.6775 no .
C38 H38 2.9801 no 4_665
H13 H16 2.6709 no .
H13 H26 2.3280 no .
H14 H23B 3.5784 no .
H14 H25A 2.3600 no .
H14 H25B 2.3446 no .
H14 H25C 2.8584 no .
H14 H27 2.3302 no .
H14 H30A 2.3718 no .
H14 H30B 2.8616 no .
H14 H30C 2.3413 no .
H15 H20 2.3357 no .
H16 H16 3.5748 no 4_675
H18 H21 2.3709 no .
H20 H26 2.3634 no .
H21 H28 2.3363 no .
H22 H28 2.3107 no .
H22 H38 2.6681 no .
H23A H27 2.2195 no .
H23A H30B 3.2808 no .
H23B H25B 3.5017 no .
H23B H25C 2.4530 no .
H23B H27 2.6556 no .
H23B H30A 3.5342 no .
H23B H30B 2.1205 no .
H23B H30C 3.1637 no .
H24 H29A 2.2256 no .
H24 H29B 2.6419 no .
H24 H31A 2.3703 no .
H24 H31B 3.4952 no .
H24 H31C 2.9698 no .
H24 H32 2.3431 no .
H24 H33B 3.5446 no .
H24 H33C 3.5432 no .
H25A H30A 2.4727 no .
H25A H30B 3.0117 no .
H25A H30C 3.5627 no .
H25B H30A 3.5629 no .
H25C H30A 2.9822 no .
H25C H30B 2.5970 no .
H27 H30A 3.5675 no .
H27 H30B 2.9667 no .
H27 H30C 2.4848 no .
H29A H31C 3.3150 no .
H29B H31A 3.1045 no .
H29B H31B 3.5406 no .
H29B H31C 2.1488 no .
H29B H32 3.5160 no .
H29B H33A 3.5924 no .
H29B H33B 3.3594 no .
H29B H33C 2.2753 no .
H31A H32 2.3555 no .
H31A H33A 3.4652 no .
H31A H33C 3.5185 no .
H31B H32 2.3188 no .
H31B H33A 2.4017 no .
H31B H33B 3.5103 no .
H31B H33C 2.9709 no .
H31C H32 2.8474 no .
H31C H33A 2.8629 no .
H31C H33B 3.5455 no .
H31C H33C 2.4800 no .
H32 H33A 2.2511 no .
H32 H33B 2.2321 no .
H32 H33C 2.7700 no .
H33B H38 3.4573 no .
H38 H38 3.5227 no 4_665
O1 H20 2.6519 no 1_546
O1 H23B 3.2220 no 3_646
O1 H25C 3.1709 no 3_646
O1 H26 3.5013 no 1_546
O1 H30B 3.3367 no 3_646
O2 H24 2.5824 no 1_565
O2 H29A 3.3299 no 1_565
O2 H31A 3.2457 no 1_565
O2 H31B 3.4435 no 3_655
O2 H31C 2.9366 no 3_655
O2 H33A 3.4129 no 3_655
O2 H33C 3.0556 no 3_655
O3 H14 2.7963 no .
O3 H23A 3.5762 no 3_646
O3 H23B 2.6894 no 3_646
O3 H25A 2.9518 no .
O3 H30A 2.7212 no .
O3 H30B 2.6963 no 3_646
O4 H21 2.8733 no 1_554
O4 H29B 2.6528 no 3_655
O4 H31C 3.4729 no 3_655
O4 H33C 3.5801 no 3_655
O5 H20 2.9748 no 1_546
O5 H23A 2.6132 no 1_545
O5 H30A 3.2590 no 3_646
O5 H30B 2.9457 no 3_646
O6 H15 2.8829 no 3_645
O6 H25A 2.9999 no .
O6 H30B 2.8462 no 3_646
O6 H30C 3.0368 no 3_646
O7 H13 2.8504 no 1_545
O7 H16 2.7060 no 1_545
O8 H22 2.6511 no .
O8 H38 2.8828 no .
O9 H18 3.1074 no 3_656
O9 H24 3.1551 no 1_565
O9 H29A 2.5181 no 1_565
O9 H30A 3.4783 no 3_656
O9 H31B 3.2629 no 3_655
O35 H21 3.3132 no 1_554
O35 H29B 3.0235 no 3_655
O35 H31C 2.7377 no 3_655
O35 H33A 2.5782 no .
O35 H33B 2.6895 no .
O35 H33C 3.5160 no .
C3 H24 2.9504 no 1_565
C3 H29A 3.2506 no 1_565
C3 H31B 3.4083 no 3_655
C3 H31C 3.2236 no 3_655
C4 H21 3.4633 no 1_554
C4 H29B 3.2328 no 3_655
C4 H31C 3.2431 no 3_655
C6 H24 3.5786 no 1_565
C6 H31A 3.3956 no 1_565
C7 H29B 3.5885 no 3_655
C7 H31A 3.4473 no 1_565
C8 H23B 3.3893 no 3_646
C10 H16 3.5825 no 1_545
C11 H14 3.4623 no .
C11 H23B 3.5328 no 3_646
C11 H25A 3.1030 no .
C11 H30B 2.8229 no 3_646
C12 H20 3.1691 no 1_546
C12 H30B 3.2616 no 3_646
C13 H21 3.3790 no 4_674
C13 H24 3.5769 no 1_565
C13 H31A 3.1200 no 1_565
C13 H32 3.1698 no 1_565
C14 H22 3.5967 no .
C15 H25A 3.4215 no 3_655
C15 H28 3.4544 no 1_554
C15 H28 3.5967 no 4_674
C15 H31A 3.3114 no 1_565
C17 H14 3.1183 no .
C17 H30C 3.3953 no .
C18 H23B 3.3405 no 3_646
C18 H26 3.5090 no 1_546
C18 H26 3.2026 no 4_676
C18 H30C 3.4007 no .
C18 H31B 3.5231 no 1_556
C20 H25A 3.4456 no 3_655
C20 H25C 3.3808 no 3_655
C20 H28 3.3255 no 4_674
C20 H31A 3.0716 no 1_565
C20 H31B 3.4321 no 1_565
C21 H26 3.1118 no 4_676
C21 H29A 3.2650 no 3_656
C21 H30C 2.9080 no .
C22 H14 3.0139 no .
C22 H20 3.4019 no 4_676
C22 H27 3.2661 no .
C22 H30C 2.8829 no .
C23 H29A 3.5074 no 1_565
C23 H30A 2.8395 no 3_656
C25 H20 3.4478 no 3_645
C25 H31A 3.4510 no 3_655
C25 H31B 3.1624 no 3_655
C25 H31C 3.3425 no 3_655
C25 H33B 3.3784 no .
C26 H21 3.2109 no 4_674
C26 H31A 2.9618 no 1_565
C26 H31B 3.2292 no 1_565
C26 H32 3.2983 no 1_565
C27 H22 3.5933 no .
C28 H20 3.2729 no 4_676
C28 H27 3.4768 no .
C28 H30C 2.6253 no .
C29 H15 3.5244 no 3_645
C29 H21 3.2908 no 3_646
C30 H23A 3.1409 no 3_646
C30 H23B 3.5494 no 3_646
C31 H18 3.5364 no 1_554
C31 H25B 2.9737 no 3_645
C31 H25C 3.2228 no 3_645
C33 H25B 3.3771 no .
C38 H14 3.2627 no .
H13 O7 2.8504 no 1_565
H13 H21 3.5097 no 4_674
H13 H24 3.5712 no 1_565
H13 H31A 3.5785 no 1_565
H13 H32 2.9601 no 1_565
H14 O3 2.7963 no .
H14 C11 3.4623 no .
H14 C17 3.1183 no .
H14 C22 3.0139 no .
H14 C38 3.2627 no .
H14 H22 2.9613 no .
H14 H33B 3.4854 no .
H14 H38 2.6189 no .
H15 O6 2.8829 no 3_655
H15 C29 3.5244 no 3_655
H15 H21 3.5900 no 1_554
H15 H25A 3.0567 no 3_655
H15 H28 2.9357 no 1_554
H15 H29B 3.1669 no 3_655
H15 H33C 3.5410 no 3_655
H16 O7 2.7060 no 1_565
H16 C10 3.5825 no 1_565
H16 H24 2.9438 no 1_565
H18 O9 3.1074 no 3_646
H18 C31 3.5364 no 1_556
H18 H20 3.4954 no 1_546
H18 H23B 3.1883 no 3_646
H18 H25C 3.0878 no 3_646
H18 H26 3.0278 no 1_546
H18 H26 3.3675 no 4_676
H18 H31B 2.5750 no 1_556
H18 H33A 3.3732 no 1_556
H20 O1 2.6519 no 1_564
H20 O5 2.9748 no 1_564
H20 C12 3.1691 no 1_564
H20 C22 3.4019 no 4_674
H20 C25 3.4478 no 3_655
H20 C28 3.2729 no 4_674
H20 H18 3.4954 no 1_564
H20 H25A 3.1108 no 3_655
H20 H25C 2.8927 no 3_655
H20 H28 3.3926 no 4_674
H20 H31A 3.5206 no 1_565
H20 H31B 3.5216 no 1_565
H21 O4 2.8733 no 1_556
H21 O35 3.3132 no 1_556
H21 C4 3.4633 no 1_556
H21 C13 3.3790 no 4_676
H21 C26 3.2109 no 4_676
H21 C29 3.2908 no 3_656
H21 H13 3.5097 no 4_676
H21 H15 3.5900 no 1_556
H21 H26 3.2410 no 4_676
H21 H29A 2.7972 no 3_656
H21 H29B 3.0405 no 3_656
H21 H30C 3.3079 no .
H21 H33A 3.4315 no 1_556
H22 O8 2.6511 no .
H22 C14 3.5967 no .
H22 C27 3.5933 no .
H22 H14 2.9613 no .
H22 H27 2.8900 no .
H22 H30C 3.2707 no .
H23A O3 3.5762 no 3_656
H23A O5 2.6132 no 1_565
H23A C30 3.1409 no 3_656
H23A H29A 3.4384 no 1_565
H23A H30A 2.2943 no 3_656
H23A H30B 3.2475 no 3_656
H23A H30C 3.5540 no 3_656
H23B O1 3.2220 no 3_656
H23B O3 2.6894 no 3_656
H23B C8 3.3893 no 3_656
H23B C11 3.5328 no 3_656
H23B C18 3.3405 no 3_656
H23B C30 3.5494 no 3_656
H23B H18 3.1883 no 3_656
H23B H30A 2.6337 no 3_656
H24 O2 2.5824 no 1_545
H24 O9 3.1551 no 1_545
H24 C3 2.9504 no 1_545
H24 C6 3.5786 no 1_545
H24 C13 3.5769 no 1_545
H24 H13 3.5712 no 1_545
H24 H16 2.9438 no 1_545
H25A O3 2.9518 no .
H25A O6 2.9999 no .
H25A C11 3.1030 no .
H25A C15 3.4215 no 3_645
H25A C20 3.4456 no 3_645
H25A H15 3.0567 no 3_645
H25A H20 3.1108 no 3_645
H25A H31A 3.5533 no 3_655
H25A H33B 3.1346 no .
H25A H33C 3.1926 no .
H25B C31 2.9737 no 3_655
H25B C33 3.3771 no .
H25B H31A 2.9950 no 3_655
H25B H31B 2.8407 no 3_655
H25B H31C 2.5905 no 3_655
H25B H33B 2.8224 no .
H25B H33C 3.2015 no .
H25C O1 3.1709 no 3_656
H25C C20 3.3808 no 3_645
H25C C31 3.2228 no 3_655
H25C H18 3.0878 no 3_656
H25C H20 2.8927 no 3_645
H25C H31A 3.2606 no 3_655
H25C H31B 2.6372 no 3_655
H25C H31C 3.2727 no 3_655
H26 O1 3.5013 no 1_564
H26 C18 3.5090 no 1_564
H26 C18 3.2026 no 4_674
H26 C21 3.1118 no 4_674
H26 H18 3.0278 no 1_564
H26 H18 3.3675 no 4_674
H26 H21 3.2410 no 4_674
H26 H26 3.1030 no 4_685
H26 H31A 3.3469 no 1_565
H26 H31B 3.1721 no 1_565
H26 H32 3.1980 no 1_565
H27 C22 3.2661 no .
H27 C28 3.4768 no .
H27 H22 2.8900 no .
H27 H28 3.2842 no .
H28 C15 3.4544 no 1_556
H28 C15 3.5967 no 4_676
H28 C20 3.3255 no 4_676
H28 H15 2.9357 no 1_556
H28 H20 3.3926 no 4_676
H28 H27 3.2842 no .
H28 H28 3.5764 no 4_675
H28 H30C 2.8932 no .
H29A O2 3.3299 no 1_545
H29A O9 2.5181 no 1_545
H29A C3 3.2506 no 1_545
H29A C21 3.2650 no 3_646
H29A C23 3.5074 no 1_545
H29A H21 2.7972 no 3_646
H29A H23A 3.4384 no 1_545
H29A H30A 3.5700 no 3_646
H29A H30B 3.4851 no 3_646
H29A H30C 3.1933 no 3_646
H29B O4 2.6528 no 3_645
H29B O35 3.0235 no 3_645
H29B C4 3.2328 no 3_645
H29B C7 3.5885 no 3_645
H29B H15 3.1669 no 3_645
H29B H21 3.0405 no 3_646
H30A O3 2.7212 no .
H30A O5 3.2590 no 3_656
H30A O9 3.4783 no 3_646
H30A C23 2.8395 no 3_646
H30A H23A 2.2943 no 3_646
H30A H23B 2.6337 no 3_646
H30A H29A 3.5700 no 3_656
H30B O1 3.3367 no 3_656
H30B O3 2.6963 no 3_656
H30B O5 2.9457 no 3_656
H30B O6 2.8462 no 3_656
H30B C11 2.8229 no 3_656
H30B C12 3.2616 no 3_656
H30B H23A 3.2475 no 3_646
H30B H29A 3.4851 no 3_656
H30C O6 3.0368 no 3_656
H30C C17 3.3953 no .
H30C C18 3.4007 no .
H30C C21 2.9080 no .
H30C C22 2.8829 no .
H30C C28 2.6253 no .
H30C H21 3.3079 no .
H30C H22 3.2707 no .
H30C H23A 3.5540 no 3_646
H30C H28 2.8932 no .
H30C H29A 3.1933 no 3_656
H31A O2 3.2457 no 1_545
H31A C6 3.3956 no 1_545
H31A C7 3.4473 no 1_545
H31A C13 3.1200 no 1_545
H31A C15 3.3114 no 1_545
H31A C20 3.0716 no 1_545
H31A C25 3.4510 no 3_645
H31A C26 2.9618 no 1_545
H31A H13 3.5785 no 1_545
H31A H20 3.5206 no 1_545
H31A H25A 3.5533 no 3_645
H31A H25B 2.9950 no 3_645
H31A H25C 3.2606 no 3_645
H31A H26 3.3469 no 1_545
H31A H33C 3.3887 no 3_645
H31B O2 3.4435 no 3_645
H31B O9 3.2629 no 3_645
H31B C3 3.4083 no 3_645
H31B C18 3.5231 no 1_554
H31B C20 3.4321 no 1_545
H31B C25 3.1624 no 3_645
H31B C26 3.2292 no 1_545
H31B H18 2.5750 no 1_554
H31B H20 3.5216 no 1_545
H31B H25B 2.8407 no 3_645
H31B H25C 2.6372 no 3_645
H31B H26 3.1721 no 1_545
H31C O2 2.9366 no 3_645
H31C O4 3.4729 no 3_645
H31C O35 2.7377 no 3_645
H31C C3 3.2236 no 3_645
H31C C4 3.2431 no 3_645
H31C C25 3.3425 no 3_645
H31C H25B 2.5905 no 3_645
H31C H25C 3.2727 no 3_645
H32 C13 3.1698 no 1_545
H32 C26 3.2983 no 1_545
H32 H13 2.9601 no 1_545
H32 H26 3.1980 no 1_545
H33A O2 3.4129 no 3_645
H33A O35 2.5782 no .
H33A H18 3.3732 no 1_554
H33A H21 3.4315 no 1_554
H33B O35 2.6895 no .
H33B C25 3.3784 no .
H33B H14 3.4854 no .
H33B H25A 3.1346 no .
H33B H25B 2.8224 no .
H33C O2 3.0556 no 3_645
H33C O4 3.5801 no 3_645
H33C O35 3.5160 no .
H33C H15 3.5410 no 3_645
H33C H25A 3.1926 no .
H33C H25B 3.2015 no .
H33C H31A 3.3887 no 3_655
H38 O8 2.8828 no .
H38 H14 2.6189 no .

loop_
_geom_torsion_atom_site_label_1
_geom_torsion_atom_site_label_2
_geom_torsion_atom_site_label_3
_geom_torsion_atom_site_label_4
_geom_torsion
_geom_torsion_publ_flag
_geom_torsion_site_symmetry_1
_geom_torsion_site_symmetry_3
_geom_torsion_site_symmetry_4
C8 O1 C12 O5 169.4(6) no . . .
C8 O1 C12 C5 -15.1(10) no . . .
C12 O1 C8 C17 7.5(11) no . . .
C12 O1 C8 C18 -171.1(6) no . . .
C4 O4 C7 C6 -7.4(11) no . . .
C4 O4 C7 C15 169.4(6) no . . .
C7 O4 C4 O35 -167.8(6) no . . .
C7 O4 C4 C9 18.7(10) no . . .
C11 O6 C29 C24 20.8(8) no . . .
C29 O6 C11 O3 170.6(7) no . . .
C29 O6 C11 N37 -8.9(8) no . . .
C3 O9 C23 C27 19.3(8) no . . .
C23 O9 C3 O2 172.0(7) no . . .
C23 O9 C3 N36 -7.5(8) no . . .
C3 N36 C19 O8 -177.8(7) no . . .
C3 N36 C19 C9 1.7(12) no . . .
C19 N36 C3 O2 -6.0(14) no . . .
C19 N36 C3 O9 173.4(7) no . . .
C3 N36 C27 C14 -105.9(7) no . . .
C3 N36 C27 C23 18.8(8) no . . .
C27 N36 C3 O2 172.4(8) no . . .
C27 N36 C3 O9 -8.2(9) no . . .
C19 N36 C27 C14 72.6(9) no . . .
C19 N36 C27 C23 -162.7(7) no . . .
C27 N36 C19 O8 3.9(12) no . . .
C27 N36 C19 C9 -176.6(6) no . . .
C10 N37 C11 O3 -12.9(14) no . . .
C10 N37 C11 O6 166.7(7) no . . .
C11 N37 C10 O7 178.9(7) no . . .
C11 N37 C10 C5 -2.5(12) no . . .
C10 N37 C24 C29 -155.1(7) no . . .
C10 N37 C24 C32 82.9(10) no . . .
C24 N37 C10 O7 -7.9(12) no . . .
C24 N37 C10 C5 170.7(7) no . . .
C11 N37 C24 C29 19.0(9) no . . .
C11 N37 C24 C32 -103.1(8) no . . .
C24 N37 C11 O3 173.2(8) no . . .
C24 N37 C11 O6 -7.2(9) no . . .
O4 C4 C9 C16 -22.5(10) no . . .
O4 C4 C9 C16 82.1(8) no . . 4_675
O4 C4 C9 C19 -153.7(6) no . . .
O35 C4 C9 C16 164.5(7) no . . .
O35 C4 C9 C16 -91.0(9) no . . 4_675
O35 C4 C9 C19 33.2(10) no . . .
C10 C5 C12 O1 149.8(7) no . . .
C10 C5 C12 O5 -34.9(10) no . . .
C12 C5 C10 O7 123.1(8) no . . .
C12 C5 C10 N37 -55.4(9) no . . .
C10 C5 C38 C5 101.9(6) no . . 4_665
C10 C5 C38 C17 -139.9(6) no . . .
C38 C5 C10 O7 -101.1(9) no . . .
C38 C5 C10 N37 80.4(9) no . . .
C10 C5 C38 C5 -105.3(6) no . 4_665 4_665
C10 C5 C38 C17 138.4(6) no . 4_665 4_665
C38 C5 C10 O7 -0.7(10) no 4_665 . .
C38 C5 C10 N37 -179.3(6) no 4_665 . .
C12 C5 C38 C5 -125.8(6) no . . 4_665
C12 C5 C38 C17 -7.6(9) no . . .
C38 C5 C12 O1 15.1(10) no . . .
C38 C5 C12 O5 -169.7(7) no . . .
C12 C5 C38 C5 131.8(6) no . 4_665 4_665
C12 C5 C38 C17 15.5(9) no . 4_665 4_665
C38 C5 C12 O1 -86.5(8) no 4_665 . .
C38 C5 C12 O5 88.8(9) no 4_665 . .
C38 C5 C38 C5 12.0(5) no . 4_665 4_665
C38 C5 C38 C17 -104.3(6) no . 4_665 4_665
C38 C5 C38 C5 -11.6(5) no 4_665 . 4_665
C38 C5 C38 C17 106.7(6) no 4_665 . .
C7 C6 C13 C26 0.8(12) no . . .
C13 C6 C7 O4 176.0(7) no . . .
C13 C6 C7 C15 -0.5(12) no . . .
C7 C6 C16 C9 -4.0(11) no . . .
C7 C6 C16 C9 -103.6(9) no . . 4_675
C16 C6 C7 O4 0.0(12) no . . .
C16 C6 C7 C15 -176.5(7) no . . .
C13 C6 C16 C9 -179.8(7) no . . .
C13 C6 C16 C9 80.5(9) no . . 4_675
C16 C6 C13 C26 176.9(7) no . . .
O4 C7 C15 C20 -177.4(6) no . . .
C6 C7 C15 C20 -0.5(13) no . . .
O1 C8 C17 C22 -178.8(6) no . . .
O1 C8 C17 C38 0.1(12) no . . .
O1 C8 C18 C21 178.2(6) no . . .
C17 C8 C18 C21 -0.4(12) no . . .
C18 C8 C17 C22 -0.2(11) no . . .
C18 C8 C17 C38 178.6(7) no . . .
C4 C9 C16 C6 14.6(9) no . . .
C4 C9 C16 C9 132.8(6) no . . 4_675
C4 C9 C16 C6 -21.5(9) no . 4_675 4_675
C4 C9 C16 C9 -135.9(6) no . 4_675 4_675
C4 C9 C19 O8 -117.9(8) no . . .
C4 C9 C19 N36 62.6(9) no . . .
C16 C9 C16 C6 100.1(6) no . 4_675 4_675
C16 C9 C16 C9 -14.3(5) no . 4_675 4_675
C16 C9 C16 C6 -103.9(6) no 4_675 . .
C16 C9 C16 C9 14.4(5) no 4_675 . 4_675
C16 C9 C19 O8 108.0(8) no . . .
C16 C9 C19 N36 -71.5(9) no . . .
C19 C9 C16 C6 144.2(6) no . . .
C19 C9 C16 C9 -97.5(6) no . . 4_675
C16 C9 C19 O8 8.9(10) no 4_675 . .
C16 C9 C19 N36 -170.6(6) no 4_675 . .
C19 C9 C16 C6 -145.4(6) no . 4_675 4_675
C19 C9 C16 C9 100.3(6) no . 4_675 4_675
C6 C13 C26 C20 0.0(12) no . . .
C25 C14 C27 N36 54.4(9) no . . .
C25 C14 C27 C23 -60.3(9) no . . .
C30 C14 C27 N36 178.4(6) no . . .
C30 C14 C27 C23 63.7(8) no . . .
C7 C15 C20 C26 1.3(14) no . . .
C8 C17 C22 C28 0.1(11) no . . .
C8 C17 C38 C5 0.4(10) no . . .
C8 C17 C38 C5 101.8(8) no . . 4_665
C22 C17 C38 C5 179.3(6) no . . .
C22 C17 C38 C5 -79.4(9) no . . 4_665
C38 C17 C22 C28 -178.8(6) no . . .
C8 C18 C21 C28 1.2(12) no . . .
C15 C20 C26 C13 -1.1(14) no . . .
C18 C21 C28 C22 -1.3(13) no . . .
C17 C22 C28 C21 0.7(12) no . . .
O9 C23 C27 N36 -21.8(7) no . . .
O9 C23 C27 C14 100.4(7) no . . .
N37 C24 C29 O6 -23.2(8) no . . .
N37 C24 C32 C31 -177.1(7) no . . .
N37 C24 C32 C33 57.2(10) no . . .
C29 C24 C32 C31 68.6(10) no . . .
C29 C24 C32 C33 -57.1(11) no . . .
C32 C24 C29 O6 99.1(9) no . . .
